data_7719404
loop_
_publ_author_name
'Kelly, Conor T.'
'Cuza, Emmelyne'
'Pasquetti, Eoin'
'Quinn, Niall'
'Griffin, Michael'
'Nockemann, Peter'
'M&#xfc;ller-Bunz, Helge'
'Bruno-Colmenarez, Julia'
'Felton, Solveig'
'Lada, Zoi G.'
'Morgan, Grace G.'

_publ_section_title
;
 Symmetric and asymmetric ligands for Fe<sup>III</sup> spin crossover -
 the influence of the <i>C</i><sub>2</sub> axis.
;
_journal_issue 38
_journal_name_full 'Dalton transactions (Cambridge, England : 2003)'
_journal_page_first 14522
_journal_page_last 14532
_journal_paper_doi 10.1039/d5dt01833a
_journal_volume 54
_journal_year 2025
_chemical_formula_moiety 'C23 H30 Fe N4 O4, N O3'
_chemical_formula_sum 'C23 H30 Fe N5 O7'
_chemical_formula_weight 544.37
_space_group_crystal_system orthorhombic
_space_group_IT_number 56
_space_group_name_Hall '-P 2ab 2ac'
_space_group_name_H-M_alt 'P c c n'
_atom_sites_solution_hydrogens geom
_atom_sites_solution_primary direct
_atom_sites_solution_secondary difmap
_audit_creation_method SHELXL-2014
_audit_update_record
;
2025-06-04 deposited with the CCDC.	2025-09-05 downloaded from the CCDC.
;
_cell_angle_alpha 90
_cell_angle_beta 90
_cell_angle_gamma 90
_cell_formula_units_Z 8
_cell_length_a 14.4297(2)
_cell_length_b 21.6194(3)
_cell_length_c 15.0819(2)
_cell_measurement_reflns_used 11310
_cell_measurement_temperature 100(2)
_cell_measurement_theta_max 76.4580
_cell_measurement_theta_min 3.6710
_cell_volume 4704.97(11)
_computing_cell_refinement 'CrysAlisPro 1.171.38.41 (Rigaku OD, 2015)'
_computing_data_collection 'CrysAlisPro 1.171.38.41 (Rigaku OD, 2015)'
_computing_data_reduction 'CrysAlisPro 1.171.38.41 (Rigaku OD, 2015)'
_computing_structure_refinement 'SHELXL-2014 (Sheldrick, 2014)'
_diffrn_ambient_temperature 100(2)
_diffrn_detector_area_resol_mean 10.3196
_diffrn_measured_fraction_theta_full 1.000
_diffrn_measured_fraction_theta_max 0.994
_diffrn_measurement_device_type 'SuperNova, Dual, Cu at zero, Atlas'
_diffrn_measurement_method '\w scans'
_diffrn_radiation_type CuK\a
_diffrn_radiation_wavelength 1.54184
_diffrn_reflns_av_R_equivalents 0.0267
_diffrn_reflns_av_unetI/netI 0.0170
_diffrn_reflns_Laue_measured_fraction_full 1.000
_diffrn_reflns_Laue_measured_fraction_max 0.994
_diffrn_reflns_limit_h_max 18
_diffrn_reflns_limit_h_min -16
_diffrn_reflns_limit_k_max 27
_diffrn_reflns_limit_k_min -18
_diffrn_reflns_limit_l_max 17
_diffrn_reflns_limit_l_min -18
_diffrn_reflns_number 27804
_diffrn_reflns_point_group_measured_fraction_full 1.000
_diffrn_reflns_point_group_measured_fraction_max 0.994
_diffrn_reflns_theta_full 67.684
_diffrn_reflns_theta_max 76.936
_diffrn_reflns_theta_min 3.683
_diffrn_source 'micro-focus sealed X-ray tube'
_exptl_absorpt_coefficient_mu 5.625
_exptl_absorpt_correction_T_max 0.745
_exptl_absorpt_correction_T_min 0.384
_exptl_absorpt_correction_type gaussian
_exptl_absorpt_process_details
; 
CrysAlisPro 1.171.38.41 (Rigaku Oxford Diffraction, 2015) 
Numerical absorption correction based on gaussian integration over 
a multifaceted crystal model 
Empirical absorption correction using spherical harmonics, 
implemented in SCALE3 ABSPACK scaling algorithm. 
;
_exptl_crystal_colour black
_exptl_crystal_density_diffrn 1.537
_exptl_crystal_description plate
_exptl_crystal_F_000 2280
_exptl_crystal_size_max 0.279
_exptl_crystal_size_mid 0.138
_exptl_crystal_size_min 0.058
_refine_diff_density_max 0.570
_refine_diff_density_min -0.614
_refine_diff_density_rms 0.054
_refine_ls_extinction_method none
_refine_ls_goodness_of_fit_ref 1.026
_refine_ls_hydrogen_treatment constr
_refine_ls_matrix_type full
_refine_ls_number_parameters 341
_refine_ls_number_reflns 4943
_refine_ls_number_restraints 0
_refine_ls_restrained_S_all 1.026
_refine_ls_R_factor_all 0.0369
_refine_ls_R_factor_gt 0.0328
_refine_ls_shift/su_max 0.001
_refine_ls_shift/su_mean 0.000
_refine_ls_structure_factor_coef Fsqd
_refine_ls_weighting_details 'w=1/[\s^2^(Fo^2^)+(0.0508P)^2^+2.3839P] where P=(Fo^2^+2Fc^2^)/3'
_refine_ls_weighting_scheme calc
_refine_ls_wR_factor_gt 0.0870
_refine_ls_wR_factor_ref 0.0908
_reflns_Friedel_coverage 0.000
_reflns_number_gt 4479
_reflns_number_total 4943
_reflns_threshold_expression 'I > 2\s(I)'
_cod_data_source_file d5dt01833a2.cif
_cod_data_source_block 1-10b_mor1225
_cod_depositor_comments 'Adding full bibliography for 7719387--7719420.cif.'
_cod_database_code 7719404
_shelx_space_group_comment
; 
The symmetry employed for this shelxl refinement is uniquely defined 
by the following loop, which should always be used as a source of 
symmetry information in preference to the above space-group names. 
They are only intended as comments. 
;
_shelxl_version_number 2014-3

loop_
_space_group_symop_operation_xyz
'x, y, z'
'-x+1/2, -y+1/2, z'
'x+1/2, -y, -z+1/2'
'-x, y+1/2, -z+1/2'
'-x, -y, -z'
'x-1/2, y-1/2, -z'
'-x-1/2, y, z-1/2'
'x, -y-1/2, z-1/2'

loop_
_atom_site_label
_atom_site_type_symbol
_atom_site_fract_x
_atom_site_fract_y
_atom_site_fract_z
_atom_site_U_iso_or_equiv
_atom_site_adp_type
_atom_site_occupancy
_atom_site_site_symmetry_order
_atom_site_calc_flag
_atom_site_refinement_flags_posn
_atom_site_refinement_flags_adp
_atom_site_refinement_flags_occupancy
_atom_site_disorder_assembly
_atom_site_disorder_group
Fe Fe 0.52841(2) 0.60904(2) 0.74812(2) 0.01898(9) Uani 1 1 d . . . . .
O1 O 0.45107(9) 0.68205(5) 0.74056(7) 0.0227(2) Uani 1 1 d . . . . .
C1 C 0.41659(10) 0.72150(7) 0.79814(10) 0.0204(3) Uani 1 1 d . . . . .
C2 C 0.37127(11) 0.77575(7) 0.76701(10) 0.0215(3) Uani 1 1 d . . . . .
O2 O 0.36554(8) 0.78130(5) 0.67637(7) 0.0250(2) Uani 1 1 d . . . . .
C7 C 0.29931(12) 0.82533(7) 0.64452(12) 0.0274(3) Uani 1 1 d . . . . .
H7A H 0.2931 0.8212 0.5801 0.041 Uiso 1 1 calc R U . . .
H7B H 0.3203 0.8672 0.6590 0.041 Uiso 1 1 calc R U . . .
H7C H 0.2392 0.8177 0.6727 0.041 Uiso 1 1 calc R U . . .
C3 C 0.33580(11) 0.81872(7) 0.82578(11) 0.0253(3) Uani 1 1 d . . . . .
H3 H 0.3053 0.8545 0.8038 0.030 Uiso 1 1 calc R U . . .
C4 C 0.34431(12) 0.81000(8) 0.91742(11) 0.0280(3) Uani 1 1 d . . . . .
H4 H 0.3208 0.8402 0.9572 0.034 Uiso 1 1 calc R U . . .
C5 C 0.38658(11) 0.75790(8) 0.94968(11) 0.0261(3) Uani 1 1 d . . . . .
H5 H 0.3922 0.7521 1.0119 0.031 Uiso 1 1 calc R U . . .
C6 C 0.42179(11) 0.71276(7) 0.89103(10) 0.0224(3) Uani 1 1 d . . . . .
C8 C 0.46253(11) 0.65799(8) 0.92886(11) 0.0250(3) Uani 1 1 d . . . . .
H8 H 0.4593 0.6539 0.9915 0.030 Uiso 1 1 calc R U . . .
N1 N 0.50282(10) 0.61414(6) 0.88626(9) 0.0239(3) Uani 1 1 d . . . . .
C9 C 0.53856(13) 0.56169(8) 0.93786(12) 0.0314(4) Uani 1 1 d . . . . .
H9A H 0.4887 0.5310 0.9480 0.038 Uiso 1 1 calc R U . . .
H9B H 0.5613 0.5762 0.9962 0.038 Uiso 1 1 calc R U . . .
C10 C 0.61717(14) 0.53237(9) 0.88586(12) 0.0346(4) Uani 1 1 d . . . . .
H10A H 0.6710 0.5607 0.8842 0.041 Uiso 1 1 calc R U . . .
H10B H 0.6367 0.4933 0.9147 0.041 Uiso 1 1 calc R U . . .
N2 N 0.58415(10) 0.51971(6) 0.79438(10) 0.0290(3) Uani 1 1 d . . . . .
H2 H 0.6408 0.5116 0.7581 0.035 Uiso 1 1 calc R U . . .
C11 C 0.52756(16) 0.46249(8) 0.78981(14) 0.0403(5) Uani 1 1 d . . . . .
H11A H 0.4767 0.4649 0.8338 0.048 Uiso 0.638(5) 1 calc R U P A 1
H11B H 0.5667 0.4264 0.8050 0.048 Uiso 0.638(5) 1 calc R U P A 1
H11C H 0.5502 0.4382 0.7385 0.048 Uiso 0.362(5) 1 calc R U P A 2
H11D H 0.5415 0.4380 0.8436 0.048 Uiso 0.362(5) 1 calc R U P A 2
C12A C 0.4848(2) 0.45322(12) 0.69289(19) 0.0298(7) Uani 0.638(5) 1 d . . P A 1
H12A H 0.5322 0.4650 0.6485 0.036 Uiso 0.638(5) 1 calc R U P A 1
H12B H 0.4708 0.4088 0.6843 0.036 Uiso 0.638(5) 1 calc R U P A 1
C13A C 0.3977(4) 0.4901(2) 0.6752(5) 0.0283(10) Uani 0.638(5) 1 d . . P A 1
H13A H 0.3479 0.4749 0.7148 0.034 Uiso 0.638(5) 1 calc R U P A 1
H13B H 0.3777 0.4825 0.6133 0.034 Uiso 0.638(5) 1 calc R U P A 1
C12B C 0.4365(3) 0.4659(2) 0.7830(3) 0.0300(12) Uiso 0.362(5) 1 d . . P A 2
H12C H 0.4117 0.4930 0.8302 0.036 Uiso 0.362(5) 1 calc R U P A 2
H12D H 0.4092 0.4242 0.7905 0.036 Uiso 0.362(5) 1 calc R U P A 2
C13B C 0.4102(10) 0.4916(7) 0.6929(8) 0.036(3) Uiso 0.362(5) 1 d . . P A 2
H13C H 0.4547 0.4759 0.6482 0.043 Uiso 0.362(5) 1 calc R U P A 2
H13D H 0.3480 0.4759 0.6767 0.043 Uiso 0.362(5) 1 calc R U P A 2
N3 N 0.40902(10) 0.55935(6) 0.68887(9) 0.0261(3) Uani 1 1 d . . . . .
H1N3 H 0.3535 0.5727 0.7236 0.031 Uiso 0.638(5) 1 calc R U P A 1
H2N3 H 0.3535 0.5726 0.7237 0.031 Uiso 0.362(5) 1 calc R U P A 2
C14 C 0.40006(11) 0.58966(8) 0.60097(11) 0.0258(3) Uani 1 1 d . . . . .
H14A H 0.3836 0.6338 0.6086 0.031 Uiso 1 1 calc R U . . .
H14B H 0.3505 0.5694 0.5661 0.031 Uiso 1 1 calc R U . . .
C15 C 0.49198(11) 0.58411(8) 0.55293(11) 0.0255(3) Uani 1 1 d . . . . .
H15A H 0.5044 0.5403 0.5377 0.031 Uiso 1 1 calc R U . . .
H15B H 0.4906 0.6085 0.4974 0.031 Uiso 1 1 calc R U . . .
N4 N 0.56463(9) 0.60771(6) 0.61247(9) 0.0214(3) Uani 1 1 d . . . . .
C16 C 0.64315(11) 0.62175(7) 0.57777(10) 0.0241(3) Uani 1 1 d . . . . .
H16 H 0.6494 0.6155 0.5157 0.029 Uiso 1 1 calc R U . . .
C17 C 0.72275(11) 0.64605(7) 0.62394(11) 0.0246(3) Uani 1 1 d . . . . .
C18 C 0.80058(12) 0.66413(9) 0.57324(12) 0.0325(4) Uani 1 1 d . . . . .
H18 H 0.8007 0.6581 0.5108 0.039 Uiso 1 1 calc R U . . .
C19 C 0.87595(13) 0.69036(9) 0.61416(13) 0.0355(4) Uani 1 1 d . . . . .
H19 H 0.9273 0.7036 0.5796 0.043 Uiso 1 1 calc R U . . .
C20 C 0.87768(12) 0.69775(9) 0.70646(12) 0.0317(4) Uani 1 1 d . . . . .
H20 H 0.9305 0.7154 0.7342 0.038 Uiso 1 1 calc R U . . .
C21 C 0.80309(12) 0.67950(8) 0.75736(11) 0.0251(3) Uani 1 1 d . . . . .
O3 O 0.79815(8) 0.68426(6) 0.84771(8) 0.0286(3) Uani 1 1 d . . . . .
C23 C 0.87028(12) 0.71956(8) 0.88880(12) 0.0308(4) Uani 1 1 d . . . . .
H23A H 0.8753 0.7599 0.8595 0.046 Uiso 1 1 calc R U . . .
H23B H 0.9292 0.6973 0.8834 0.046 Uiso 1 1 calc R U . . .
H23C H 0.8557 0.7256 0.9517 0.046 Uiso 1 1 calc R U . . .
C22 C 0.72193(11) 0.65470(7) 0.71666(11) 0.0229(3) Uani 1 1 d . . . . .
O4 O 0.65001(8) 0.64238(5) 0.76691(8) 0.0246(2) Uani 1 1 d . . . . .
N5 N 0.74174(12) 0.46711(7) 0.61508(11) 0.0355(3) Uani 1 1 d . . . . .
O5 O 0.74065(9) 0.46330(6) 0.69794(8) 0.0331(3) Uani 1 1 d . . . . .
O6 O 0.67519(16) 0.48600(8) 0.57427(13) 0.0747(7) Uani 1 1 d . . . . .
O7A O 0.8031(2) 0.44487(16) 0.5683(2) 0.0683(12) Uani 0.756(9) 1 d . . P B 1
O7B O 0.8343(5) 0.4728(4) 0.5943(5) 0.039(2) Uiso 0.244(9) 1 d . . P B 2

loop_
_atom_site_aniso_label
_atom_site_aniso_U_11
_atom_site_aniso_U_22
_atom_site_aniso_U_33
_atom_site_aniso_U_23
_atom_site_aniso_U_13
_atom_site_aniso_U_12
Fe 0.01996(14) 0.01880(14) 0.01819(14) 0.00085(8) 0.00236(8) 0.00158(8)
O1 0.0272(6) 0.0218(5) 0.0190(5) -0.0020(4) 0.0015(4) 0.0040(5)
C1 0.0179(7) 0.0209(7) 0.0224(7) -0.0021(5) 0.0017(5) -0.0012(5)
C2 0.0187(7) 0.0242(7) 0.0216(7) -0.0018(6) 0.0002(6) -0.0019(6)
O2 0.0262(6) 0.0272(5) 0.0216(5) -0.0015(4) -0.0031(4) 0.0074(4)
C7 0.0272(8) 0.0251(7) 0.0298(8) 0.0018(6) -0.0040(6) 0.0047(6)
C3 0.0228(7) 0.0229(7) 0.0301(8) -0.0025(6) 0.0023(6) 0.0011(6)
C4 0.0282(8) 0.0281(8) 0.0278(8) -0.0078(6) 0.0068(6) 0.0012(6)
C5 0.0268(8) 0.0302(8) 0.0212(7) -0.0035(6) 0.0056(6) -0.0024(6)
C6 0.0207(7) 0.0246(7) 0.0218(7) -0.0019(6) 0.0026(6) -0.0017(6)
C8 0.0259(8) 0.0299(8) 0.0192(7) 0.0018(6) 0.0046(6) -0.0022(6)
N1 0.0266(7) 0.0245(7) 0.0207(7) 0.0048(5) 0.0026(5) 0.0006(5)
C9 0.0410(10) 0.0289(8) 0.0244(8) 0.0091(7) 0.0033(7) 0.0062(7)
C10 0.0402(10) 0.0340(9) 0.0295(9) 0.0089(7) 0.0014(7) 0.0121(8)
N2 0.0331(7) 0.0236(7) 0.0304(7) 0.0042(5) 0.0053(6) 0.0051(6)
C11 0.0587(13) 0.0220(8) 0.0404(11) 0.0031(7) 0.0130(9) -0.0010(8)
C12A 0.0321(14) 0.0191(12) 0.0381(16) -0.0024(10) 0.0059(11) -0.0005(10)
C13A 0.028(2) 0.0185(17) 0.038(3) -0.0010(17) 0.007(2) -0.0023(13)
N3 0.0251(7) 0.0231(6) 0.0300(7) -0.0007(5) 0.0050(5) 0.0006(5)
C14 0.0243(8) 0.0272(8) 0.0260(8) -0.0049(6) -0.0007(6) -0.0007(6)
C15 0.0271(8) 0.0274(8) 0.0220(7) -0.0048(6) -0.0002(6) -0.0018(6)
N4 0.0217(7) 0.0222(6) 0.0204(6) -0.0023(5) 0.0010(5) 0.0012(5)
C16 0.0264(8) 0.0257(7) 0.0201(7) -0.0013(6) 0.0028(6) 0.0013(6)
C17 0.0225(7) 0.0266(8) 0.0247(8) -0.0007(6) 0.0029(6) 0.0003(6)
C18 0.0281(9) 0.0435(10) 0.0258(8) -0.0015(7) 0.0057(7) -0.0031(7)
C19 0.0254(8) 0.0469(10) 0.0341(10) 0.0007(8) 0.0077(7) -0.0063(7)
C20 0.0229(8) 0.0366(9) 0.0355(9) -0.0017(7) -0.0004(7) -0.0038(7)
C21 0.0244(8) 0.0255(8) 0.0255(8) -0.0003(6) -0.0008(6) 0.0018(6)
O3 0.0257(6) 0.0356(6) 0.0244(6) -0.0020(5) -0.0032(5) -0.0033(5)
C23 0.0281(8) 0.0332(9) 0.0312(9) -0.0009(7) -0.0082(7) -0.0024(7)
C22 0.0215(7) 0.0222(7) 0.0250(8) 0.0014(6) 0.0022(6) 0.0011(6)
O4 0.0221(6) 0.0308(6) 0.0210(5) -0.0005(4) 0.0019(4) -0.0020(5)
N5 0.0418(9) 0.0312(7) 0.0336(8) 0.0034(6) 0.0030(7) 0.0103(6)
O5 0.0353(7) 0.0346(6) 0.0296(6) 0.0000(5) -0.0043(5) 0.0002(5)
O6 0.1018(15) 0.0531(10) 0.0694(12) -0.0222(9) -0.0589(12) 0.0367(10)
O7A 0.0657(19) 0.073(2) 0.0663(18) -0.0056(15) 0.0369(14) 0.0011(16)

loop_
_atom_type_symbol
_atom_type_description
_atom_type_scat_dispersion_real
_atom_type_scat_dispersion_imag
_atom_type_scat_source
C C 0.0181 0.0091 'International Tables Vol C Tables 4.2.6.8 and 6.1.1.4'
H H 0.0000 0.0000 'International Tables Vol C Tables 4.2.6.8 and 6.1.1.4'
N N 0.0311 0.0180 'International Tables Vol C Tables 4.2.6.8 and 6.1.1.4'
O O 0.0492 0.0322 'International Tables Vol C Tables 4.2.6.8 and 6.1.1.4'
Fe Fe -1.1336 3.1974 'International Tables Vol C Tables 4.2.6.8 and 6.1.1.4'

loop_
_geom_angle_atom_site_label_1
_geom_angle_atom_site_label_2
_geom_angle_atom_site_label_3
_geom_angle
_geom_angle_site_symmetry_1
_geom_angle_site_symmetry_3
_geom_angle_publ_flag
O4 Fe O1 103.28(5) . . ?
O4 Fe N4 85.52(5) . . ?
O1 Fe N4 95.55(5) . . ?
O4 Fe N1 89.69(5) . . ?
O1 Fe N1 85.13(5) . . ?
N4 Fe N1 175.19(5) . . ?
O4 Fe N2 87.06(5) . . ?
O1 Fe N2 160.50(5) . . ?
N4 Fe N2 101.79(5) . . ?
N1 Fe N2 78.35(5) . . ?
O4 Fe N3 162.18(5) . . ?
O1 Fe N3 85.61(5) . . ?
N4 Fe N3 78.19(5) . . ?
N1 Fe N3 106.62(5) . . ?
N2 Fe N3 89.23(5) . . ?
C1 O1 Fe 135.06(10) . . ?
O1 C1 C6 123.16(14) . . ?
O1 C1 C2 119.39(14) . . ?
C6 C1 C2 117.46(14) . . ?
O2 C2 C3 123.83(15) . . ?
O2 C2 C1 115.33(13) . . ?
C3 C2 C1 120.84(15) . . ?
C2 O2 C7 115.58(12) . . ?
O2 C7 H7A 109.5 . . ?
O2 C7 H7B 109.5 . . ?
H7A C7 H7B 109.5 . . ?
O2 C7 H7C 109.5 . . ?
H7A C7 H7C 109.5 . . ?
H7B C7 H7C 109.5 . . ?
C2 C3 C4 120.66(15) . . ?
C2 C3 H3 119.7 . . ?
C4 C3 H3 119.7 . . ?
C5 C4 C3 120.02(15) . . ?
C5 C4 H4 120.0 . . ?
C3 C4 H4 120.0 . . ?
C4 C5 C6 120.39(15) . . ?
C4 C5 H5 119.8 . . ?
C6 C5 H5 119.8 . . ?
C5 C6 C1 120.58(15) . . ?
C5 C6 C8 117.85(15) . . ?
C1 C6 C8 121.57(14) . . ?
N1 C8 C6 126.41(15) . . ?
N1 C8 H8 116.8 . . ?
C6 C8 H8 116.8 . . ?
C8 N1 C9 117.63(14) . . ?
C8 N1 Fe 127.53(11) . . ?
C9 N1 Fe 114.81(11) . . ?
N1 C9 C10 108.13(14) . . ?
N1 C9 H9A 110.1 . . ?
C10 C9 H9A 110.1 . . ?
N1 C9 H9B 110.1 . . ?
C10 C9 H9B 110.1 . . ?
H9A C9 H9B 108.4 . . ?
N2 C10 C9 108.50(15) . . ?
N2 C10 H10A 110.0 . . ?
C9 C10 H10A 110.0 . . ?
N2 C10 H10B 110.0 . . ?
C9 C10 H10B 110.0 . . ?
H10A C10 H10B 108.4 . . ?
C11 N2 C10 111.92(15) . . ?
C11 N2 Fe 120.98(12) . . ?
C10 N2 Fe 104.45(10) . . ?
C11 N2 H2 106.2 . . ?
C10 N2 H2 106.2 . . ?
Fe N2 H2 106.2 . . ?
C12B C11 N2 120.3(3) . . ?
N2 C11 C12A 111.05(17) . . ?
N2 C11 H11A 109.4 . . ?
C12A C11 H11A 109.4 . . ?
N2 C11 H11B 109.4 . . ?
C12A C11 H11B 109.4 . . ?
H11A C11 H11B 108.0 . . ?
C12B C11 H11C 107.2 . . ?
N2 C11 H11C 107.2 . . ?
C12B C11 H11D 107.2 . . ?
N2 C11 H11D 107.2 . . ?
H11C C11 H11D 106.9 . . ?
C13A C12A C11 114.6(3) . . ?
C13A C12A H12A 108.6 . . ?
C11 C12A H12A 108.6 . . ?
C13A C12A H12B 108.6 . . ?
C11 C12A H12B 108.6 . . ?
H12A C12A H12B 107.6 . . ?
C12A C13A N3 113.9(4) . . ?
C12A C13A H13A 108.8 . . ?
N3 C13A H13A 108.8 . . ?
C12A C13A H13B 108.8 . . ?
N3 C13A H13B 108.8 . . ?
H13A C13A H13B 107.7 . . ?
C11 C12B C13B 109.9(7) . . ?
C11 C12B H12C 109.7 . . ?
C13B C12B H12C 109.7 . . ?
C11 C12B H12D 109.7 . . ?
C13B C12B H12D 109.7 . . ?
H12C C12B H12D 108.2 . . ?
N3 C13B C12B 113.9(8) . . ?
N3 C13B H13C 108.8 . . ?
C12B C13B H13C 108.8 . . ?
N3 C13B H13D 108.8 . . ?
C12B C13B H13D 108.8 . . ?
H13C C13B H13D 107.7 . . ?
C13B N3 C14 118.6(5) . . ?
C14 N3 C13A 107.7(3) . . ?
C13B N3 Fe 117.3(5) . . ?
C14 N3 Fe 102.33(9) . . ?
C13A N3 Fe 128.0(3) . . ?
C14 N3 H1N3 105.7 . . ?
C13A N3 H1N3 105.7 . . ?
Fe N3 H1N3 105.7 . . ?
C13B N3 H2N3 105.8 . . ?
C14 N3 H2N3 105.8 . . ?
Fe N3 H2N3 105.8 . . ?
N3 C14 C15 108.39(13) . . ?
N3 C14 H14A 110.0 . . ?
C15 C14 H14A 110.0 . . ?
N3 C14 H14B 110.0 . . ?
C15 C14 H14B 110.0 . . ?
H14A C14 H14B 108.4 . . ?
N4 C15 C14 107.71(13) . . ?
N4 C15 H15A 110.2 . . ?
C14 C15 H15A 110.2 . . ?
N4 C15 H15B 110.2 . . ?
C14 C15 H15B 110.2 . . ?
H15A C15 H15B 108.5 . . ?
C16 N4 C15 117.50(13) . . ?
C16 N4 Fe 127.58(11) . . ?
C15 N4 Fe 114.80(10) . . ?
N4 C16 C17 126.29(15) . . ?
N4 C16 H16 116.9 . . ?
C17 C16 H16 116.9 . . ?
C22 C17 C18 120.40(15) . . ?
C22 C17 C16 121.34(14) . . ?
C18 C17 C16 118.18(15) . . ?
C19 C18 C17 120.02(16) . . ?
C19 C18 H18 120.0 . . ?
C17 C18 H18 120.0 . . ?
C18 C19 C20 120.50(16) . . ?
C18 C19 H19 119.7 . . ?
C20 C19 H19 119.7 . . ?
C21 C20 C19 120.42(16) . . ?
C21 C20 H20 119.8 . . ?
C19 C20 H20 119.8 . . ?
O3 C21 C20 124.97(16) . . ?
O3 C21 C22 114.45(14) . . ?
C20 C21 C22 120.56(15) . . ?
C21 O3 C23 115.68(14) . . ?
O3 C23 H23A 109.5 . . ?
O3 C23 H23B 109.5 . . ?
H23A C23 H23B 109.5 . . ?
O3 C23 H23C 109.5 . . ?
H23A C23 H23C 109.5 . . ?
H23B C23 H23C 109.5 . . ?
O4 C22 C17 123.51(15) . . ?
O4 C22 C21 118.48(14) . . ?
C17 C22 C21 117.99(14) . . ?
C22 O4 Fe 135.60(11) . . ?
O6 N5 O7A 114.3(2) . . ?
O6 N5 O5 121.27(18) . . ?
O7A N5 O5 123.7(2) . . ?
O6 N5 O7B 128.5(3) . . ?
O5 N5 O7B 104.2(3) . . ?

loop_
_geom_bond_atom_site_label_1
_geom_bond_atom_site_label_2
_geom_bond_distance
_geom_bond_site_symmetry_2
_geom_bond_publ_flag
Fe O4 1.9180(12) . ?
Fe O1 1.9364(12) . ?
Fe N4 2.1119(13) . ?
Fe N1 2.1187(14) . ?
Fe N2 2.2054(14) . ?
Fe N3 2.2182(14) . ?
O1 C1 1.3150(19) . ?
C1 C6 1.416(2) . ?
C1 C2 1.423(2) . ?
C2 O2 1.3747(18) . ?
C2 C3 1.382(2) . ?
O2 C7 1.4318(18) . ?
C7 H7A 0.9800 . ?
C7 H7B 0.9800 . ?
C7 H7C 0.9800 . ?
C3 C4 1.400(2) . ?
C3 H3 0.9500 . ?
C4 C5 1.370(2) . ?
C4 H4 0.9500 . ?
C5 C6 1.412(2) . ?
C5 H5 0.9500 . ?
C6 C8 1.440(2) . ?
C8 N1 1.284(2) . ?
C8 H8 0.9500 . ?
N1 C9 1.469(2) . ?
C9 C10 1.518(2) . ?
C9 H9A 0.9900 . ?
C9 H9B 0.9900 . ?
C10 N2 1.485(2) . ?
C10 H10A 0.9900 . ?
C10 H10B 0.9900 . ?
N2 C11 1.484(2) . ?
N2 H2 1.0000 . ?
C11 C12B 1.320(5) . ?
C11 C12A 1.599(4) . ?
C11 H11A 0.9900 . ?
C11 H11B 0.9900 . ?
C11 H11C 0.9900 . ?
C11 H11D 0.9900 . ?
C12A C13A 1.512(7) . ?
C12A H12A 0.9900 . ?
C12A H12B 0.9900 . ?
C13A N3 1.521(5) . ?
C13A H13A 0.9900 . ?
C13A H13B 0.9900 . ?
C12B C13B 1.517(13) . ?
C12B H12C 0.9900 . ?
C12B H12D 0.9900 . ?
C13B N3 1.466(15) . ?
C13B H13C 0.9900 . ?
C13B H13D 0.9900 . ?
N3 C14 1.484(2) . ?
N3 H1N3 1.0000 . ?
N3 H2N3 1.0000 . ?
C14 C15 1.516(2) . ?
C14 H14A 0.9900 . ?
C14 H14B 0.9900 . ?
C15 N4 1.472(2) . ?
C15 H15A 0.9900 . ?
C15 H15B 0.9900 . ?
N4 C16 1.284(2) . ?
C16 C17 1.442(2) . ?
C16 H16 0.9500 . ?
C17 C22 1.411(2) . ?
C17 C18 1.414(2) . ?
C18 C19 1.373(3) . ?
C18 H18 0.9500 . ?
C19 C20 1.401(3) . ?
C19 H19 0.9500 . ?
C20 C21 1.380(2) . ?
C20 H20 0.9500 . ?
C21 O3 1.368(2) . ?
C21 C22 1.427(2) . ?
O3 C23 1.432(2) . ?
C23 H23A 0.9800 . ?
C23 H23B 0.9800 . ?
C23 H23C 0.9800 . ?
C22 O4 1.3124(19) . ?
N5 O6 1.211(2) . ?
N5 O7A 1.229(3) . ?
N5 O5 1.253(2) . ?
N5 O7B 1.377(7) . ?

loop_
_geom_hbond_atom_site_label_D
_geom_hbond_atom_site_label_H
_geom_hbond_atom_site_label_A
_geom_hbond_distance_DH
_geom_hbond_distance_HA
_geom_hbond_distance_DA
_geom_hbond_angle_DHA
_geom_hbond_site_symmetry_A
N2 H2 O5 1.00 2.00 2.950(2) 158.5 .
N3 H2N3 O5 1.00 2.16 3.0095(19) 142.2 3_466

loop_
_geom_torsion_atom_site_label_1
_geom_torsion_atom_site_label_2
_geom_torsion_atom_site_label_3
_geom_torsion_atom_site_label_4
_geom_torsion
_geom_torsion_site_symmetry_1
_geom_torsion_site_symmetry_2
_geom_torsion_site_symmetry_3
_geom_torsion_site_symmetry_4
_geom_torsion_publ_flag
Fe O1 C1 C6 -8.6(2) . . . . ?
Fe O1 C1 C2 171.71(11) . . . . ?
O1 C1 C2 O2 1.6(2) . . . . ?
C6 C1 C2 O2 -178.16(13) . . . . ?
O1 C1 C2 C3 -178.78(14) . . . . ?
C6 C1 C2 C3 1.5(2) . . . . ?
C3 C2 O2 C7 -16.3(2) . . . . ?
C1 C2 O2 C7 163.31(13) . . . . ?
O2 C2 C3 C4 -179.94(15) . . . . ?
C1 C2 C3 C4 0.5(2) . . . . ?
C2 C3 C4 C5 -1.2(3) . . . . ?
C3 C4 C5 C6 0.0(3) . . . . ?
C4 C5 C6 C1 2.0(2) . . . . ?
C4 C5 C6 C8 -177.85(15) . . . . ?
O1 C1 C6 C5 177.58(14) . . . . ?
C2 C1 C6 C5 -2.7(2) . . . . ?
O1 C1 C6 C8 -2.6(2) . . . . ?
C2 C1 C6 C8 177.15(14) . . . . ?
C5 C6 C8 N1 -175.47(16) . . . . ?
C1 C6 C8 N1 4.7(3) . . . . ?
C6 C8 N1 C9 -179.08(16) . . . . ?
C6 C8 N1 Fe 3.0(3) . . . . ?
C8 N1 C9 C10 -154.63(16) . . . . ?
Fe N1 C9 C10 23.58(19) . . . . ?
N1 C9 C10 N2 -51.48(19) . . . . ?
C9 C10 N2 C11 -79.68(18) . . . . ?
C9 C10 N2 Fe 52.89(15) . . . . ?
C10 N2 C11 C12B 104.0(3) . . . . ?
Fe N2 C11 C12B -19.8(3) . . . . ?
C10 N2 C11 C12A 174.59(16) . . . . ?
Fe N2 C11 C12A 50.9(2) . . . . ?
C12B C11 C12A C13A 32.7(4) . . . . ?
N2 C11 C12A C13A -81.7(3) . . . . ?
C11 C12A C13A N3 56.6(5) . . . . ?
N2 C11 C12B C13B 68.5(7) . . . . ?
C12A C11 C12B C13B -31.4(6) . . . . ?
C11 C12B C13B N3 -85.5(10) . . . . ?
C12B C13B N3 C14 169.7(6) . . . . ?
C12B C13B N3 C13A -162(4) . . . . ?
C12B C13B N3 Fe 46.0(11) . . . . ?
C12A C13A N3 C13B -41(3) . . . . ?
C12A C13A N3 C14 112.9(4) . . . . ?
C12A C13A N3 Fe -9.3(6) . . . . ?
C13B N3 C14 C15 -74.6(7) . . . . ?
C13A N3 C14 C15 -80.8(3) . . . . ?
Fe N3 C14 C15 56.18(13) . . . . ?
N3 C14 C15 N4 -52.54(16) . . . . ?
C14 C15 N4 C16 -162.81(14) . . . . ?
C14 C15 N4 Fe 20.84(16) . . . . ?
C15 N4 C16 C17 179.36(15) . . . . ?
Fe N4 C16 C17 -4.8(2) . . . . ?
N4 C16 C17 C22 2.5(3) . . . . ?
N4 C16 C17 C18 -174.27(16) . . . . ?
C22 C17 C18 C19 -0.1(3) . . . . ?
C16 C17 C18 C19 176.74(17) . . . . ?
C17 C18 C19 C20 1.9(3) . . . . ?
C18 C19 C20 C21 -0.9(3) . . . . ?
C19 C20 C21 O3 179.48(17) . . . . ?
C19 C20 C21 C22 -2.0(3) . . . . ?
C20 C21 O3 C23 10.1(2) . . . . ?
C22 C21 O3 C23 -168.47(14) . . . . ?
C18 C17 C22 O4 175.82(15) . . . . ?
C16 C17 C22 O4 -0.9(2) . . . . ?
C18 C17 C22 C21 -2.7(2) . . . . ?
C16 C17 C22 C21 -179.42(15) . . . . ?
O3 C21 C22 O4 3.8(2) . . . . ?
C20 C21 C22 O4 -174.84(15) . . . . ?
O3 C21 C22 C17 -177.60(14) . . . . ?
C20 C21 C22 C17 3.8(2) . . . . ?
C17 C22 O4 Fe 2.2(2) . . . . ?
C21 C22 O4 Fe -179.23(11) . . . . ?
